data_1522651
loop_
_publ_author_name
'Palenzona, A.'
'Cirafici, S.'

_publ_section_title
;
 The ytterbium-gallium system
;
_journal_name_full 'Journal of the Less-Common Metals'
_journal_page_first 105
_journal_page_last 109
_journal_volume 63
_journal_year 1979
_chemical_formula_sum 'Ga Yb'
_space_group_IT_number 123
_symmetry_space_group_name_Hall '-P 4 2'
_symmetry_space_group_name_H-M 'P 4/m m m'
_cell_angle_alpha 90
_cell_angle_beta 90
_cell_angle_gamma 90
_cell_formula_units_Z 1
_cell_length_a 3.415
_cell_length_b 3.415
_cell_length_c 3.94
_cell_volume 45.949
_citation_journal_id_ASTM JCOMAH
_cod_data_source_file Palenzona_JCOMAH_1979_411.cif
_cod_data_source_block Ga1Yb1
_cod_original_cell_volume 45.94917
_cod_original_formula_sum 'Ga1 Yb1'
_cod_database_code 1522651

loop_
_symmetry_equiv_pos_as_xyz
x,y,z
-y,x,z
-x,-y,z
y,-x,z
x,-y,-z
y,x,-z
-x,y,-z
-y,-x,-z
-x,-y,-z
y,-x,-z
x,y,-z
-y,x,-z
-x,y,z
-y,-x,z
x,-y,z
y,x,z

loop_
_atom_site_label
_atom_site_type_symbol
_atom_site_fract_x
_atom_site_fract_y
_atom_site_fract_z
_atom_site_occupancy
_atom_site_U_iso_or_equiv
Ga1 Ga 0 0 0 1 0.0
Yb1 Yb 0.5 0.5 0.5 1 0.0
